data_8105567
loop_
_publ_author_name
'Yin, Mei'
'Jing, Lin-Lin'
'Li, Bo'
'Liu, Yu-Zhi'
'Gao, Peng'
'Wang, Hai-Bo'

_publ_section_title
;
 The crystal structure of
 2-[4-hydroxy-3-methoxyphenyl]-4,4,5,5-tetramethylimidazoline-3-oxide-1-oxyl,
 C14H19N2O4
;
_journal_issue 1
_journal_name_full 'Zeitschrift f\"ur Kristallographie - New Crystal Structures'
_journal_page_first 137
_journal_page_last 138
_journal_paper_doi 10.1515/ncrs-2018-0228
_journal_volume 234
_journal_year 2018
_chemical_formula_moiety 'C14 H19 N2 O4'
_chemical_formula_sum 'C14 H19 N2 O4'
_chemical_formula_weight 279.31
_space_group_IT_number 19
_space_group_name_Hall 'P 2ac 2ab'
_space_group_name_H-M_alt 'P 21 21 21'
_symmetry_cell_setting orthorhombic
_symmetry_space_group_name_Hall 'P 2ac 2ab'
_symmetry_space_group_name_H-M 'P 21 21 21'
_atom_sites_solution_hydrogens geom
_atom_sites_solution_primary direct
_atom_sites_solution_secondary difmap
_cell_angle_alpha 90.00
_cell_angle_beta 90.00
_cell_angle_gamma 90.00
_cell_formula_units_Z 4
_cell_length_a 9.263(10)
_cell_length_b 9.847(11)
_cell_length_c 15.431(16)
_cell_measurement_reflns_used 1582
_cell_measurement_temperature 296(2)
_cell_measurement_theta_max 23.10
_cell_measurement_theta_min 2.45
_cell_volume 1408(3)
_computing_cell_refinement 'SAINT (Bruker, 2007)'
_computing_data_collection 'APEX2 (Bruker, 2007)'
_computing_data_reduction 'SAINT (Bruker, 2007)'
_computing_molecular_graphics 'SHELXTL (Sheldrick, 2008)'
_computing_publication_material 'SHELXTL (Sheldrick, 2008) and PLATON (Spek,2009)[11]'
_computing_structure_refinement 'SHELXL97 (Sheldrick, 2008)'
_computing_structure_solution 'SHELXS97 (Sheldrick, 2008)'
_diffrn_ambient_temperature 296(2)
_diffrn_measured_fraction_theta_full 0.993
_diffrn_measured_fraction_theta_max 0.993
_diffrn_measurement_device_type 'Bruker APEX-II CCD'
_diffrn_measurement_method '\f and \w scans'
_diffrn_radiation_monochromator graphite
_diffrn_radiation_source 'fine-focus sealed tube'
_diffrn_radiation_type MoK\a
_diffrn_radiation_wavelength 0.71073
_diffrn_reflns_av_R_equivalents 0.0559
_diffrn_reflns_av_sigmaI/netI 0.0788
_diffrn_reflns_limit_h_max 10
_diffrn_reflns_limit_h_min -11
_diffrn_reflns_limit_k_max 8
_diffrn_reflns_limit_k_min -11
_diffrn_reflns_limit_l_max 18
_diffrn_reflns_limit_l_min -14
_diffrn_reflns_number 4665
_diffrn_reflns_theta_full 25.49
_diffrn_reflns_theta_max 25.49
_diffrn_reflns_theta_min 2.56
_exptl_absorpt_coefficient_mu 0.097
_exptl_absorpt_correction_T_max 0.9799
_exptl_absorpt_correction_T_min 0.9761
_exptl_absorpt_correction_type multi-scan
_exptl_absorpt_process_details SADABS
_exptl_crystal_colour blue
_exptl_crystal_density_diffrn 1.318
_exptl_crystal_density_method 'not measured'
_exptl_crystal_description block
_exptl_crystal_F_000 596
_exptl_crystal_size_max 0.25
_exptl_crystal_size_mid 0.23
_exptl_crystal_size_min 0.21
_refine_diff_density_max 0.308
_refine_diff_density_min -0.254
_refine_diff_density_rms 0.066
_refine_ls_abs_structure_details 'Flack H D (1983), Acta Cryst. A39, 876-881'
_refine_ls_abs_structure_Flack -1.7(18)
_refine_ls_extinction_coef 0.024(3)
_refine_ls_extinction_expression Fc^*^=kFc[1+0.001xFc^2^\l^3^/sin(2\q)]^-1/4^
_refine_ls_extinction_method SHELXL
_refine_ls_goodness_of_fit_ref 1.089
_refine_ls_hydrogen_treatment constr
_refine_ls_matrix_type full
_refine_ls_number_parameters 188
_refine_ls_number_reflns 2580
_refine_ls_number_restraints 0
_refine_ls_restrained_S_all 1.089
_refine_ls_R_factor_all 0.0892
_refine_ls_R_factor_gt 0.0542
_refine_ls_shift/su_max 0.000
_refine_ls_shift/su_mean 0.000
_refine_ls_structure_factor_coef Fsqd
_refine_ls_weighting_details 'calc w=1/[\s^2^(Fo^2^)+(0.0566P)^2^+0.0000P] where P=(Fo^2^+2Fc^2^)/3'
_refine_ls_weighting_scheme calc
_refine_ls_wR_factor_gt 0.1132
_refine_ls_wR_factor_ref 0.1323
_reflns_number_gt 1715
_reflns_number_total 2580
_reflns_threshold_expression >2sigma(I)
_cod_data_source_file suppl_ncrs-2018-0228_suppl.cif
_cod_data_source_block 1
_cod_original_cell_volume 1407(3)
_cod_original_sg_symbol_H-M P2(1)2(1)2(1)
_cod_database_code 8105567

loop_
_symmetry_equiv_pos_as_xyz
'x, y, z'
'-x+1/2, -y, z+1/2'
'-x, y+1/2, -z+1/2'
'x+1/2, -y+1/2, -z'

loop_
_atom_site_label
_atom_site_type_symbol
_atom_site_fract_x
_atom_site_fract_y
_atom_site_fract_z
_atom_site_U_iso_or_equiv
_atom_site_adp_type
_atom_site_occupancy
_atom_site_symmetry_multiplicity
_atom_site_calc_flag
_atom_site_refinement_flags
_atom_site_disorder_assembly
_atom_site_disorder_group
C1 C 0.2595(3) 0.3343(3) 0.38307(19) 0.0326(7) Uani 1 1 d . . .
C2 C 0.3255(4) 0.5248(3) 0.4680(2) 0.0420(8) Uani 1 1 d . . .
C3 C 0.2938(3) 0.4030(3) 0.52915(19) 0.0378(8) Uani 1 1 d . . .
C4 C 0.2404(5) 0.6533(3) 0.4901(2) 0.0592(11) Uani 1 1 d . . .
H4A H 0.2619 0.7227 0.4484 0.089 Uiso 1 1 calc R . .
H4B H 0.2671 0.6842 0.5469 0.089 Uiso 1 1 calc R . .
H4C H 0.1389 0.6337 0.4889 0.089 Uiso 1 1 calc R . .
C5 C 0.4854(4) 0.5560(3) 0.4551(3) 0.0607(11) Uani 1 1 d . . .
H5A H 0.5358 0.4740 0.4404 0.091 Uiso 1 1 calc R . .
H5B H 0.5247 0.5927 0.5077 0.091 Uiso 1 1 calc R . .
H5C H 0.4964 0.6209 0.4092 0.091 Uiso 1 1 calc R . .
C6 C 0.4094(4) 0.3713(3) 0.5950(2) 0.0574(11) Uani 1 1 d . . .
H6A H 0.3825 0.2918 0.6272 0.086 Uiso 1 1 calc R . .
H6B H 0.4199 0.4468 0.6340 0.086 Uiso 1 1 calc R . .
H6C H 0.4993 0.3552 0.5658 0.086 Uiso 1 1 calc R . .
C7 C 0.1455(4) 0.4067(4) 0.5733(2) 0.0576(11) Uani 1 1 d . . .
H7A H 0.0723 0.4241 0.5307 0.086 Uiso 1 1 calc R . .
H7B H 0.1443 0.4775 0.6161 0.086 Uiso 1 1 calc R . .
H7C H 0.1272 0.3210 0.6007 0.086 Uiso 1 1 calc R . .
C8 C 0.2193(3) 0.2509(3) 0.30823(19) 0.0322(7) Uani 1 1 d . . .
C9 C 0.2801(4) 0.1224(3) 0.29620(19) 0.0356(7) Uani 1 1 d . . .
H9 H 0.3479 0.0896 0.3355 0.043 Uiso 1 1 calc R . .
C10 C 0.2396(3) 0.0438(3) 0.2261(2) 0.0360(8) Uani 1 1 d . . .
C11 C 0.1347(4) 0.0921(3) 0.16850(19) 0.0391(8) Uani 1 1 d . . .
C12 C 0.0714(4) 0.2164(3) 0.1828(2) 0.0402(8) Uani 1 1 d . . .
H12 H -0.0011 0.2467 0.1458 0.048 Uiso 1 1 calc R . .
C13 C 0.1142(3) 0.2970(3) 0.25154(19) 0.0398(8) Uani 1 1 d . . .
H13 H 0.0725 0.3820 0.2597 0.048 Uiso 1 1 calc R . .
C14 C 0.4001(5) -0.1376(4) 0.2635(2) 0.0669(12) Uani 1 1 d . . .
H14A H 0.4871 -0.0854 0.2576 0.100 Uiso 1 1 calc R . .
H14B H 0.4188 -0.2303 0.2478 0.100 Uiso 1 1 calc R . .
H14C H 0.3674 -0.1338 0.3225 0.100 Uiso 1 1 calc R . .
N1 N 0.2726(3) 0.4701(2) 0.38260(17) 0.0399(7) Uani 1 1 d . . .
N2 N 0.2835(3) 0.2890(2) 0.46404(16) 0.0362(6) Uani 1 1 d . . .
O1 O 0.2622(3) 0.5465(2) 0.31572(16) 0.0616(8) Uani 1 1 d . . .
O2 O 0.2776(3) 0.16378(19) 0.48889(14) 0.0511(7) Uani 1 1 d . . .
O3 O 0.2913(3) -0.0830(2) 0.20781(14) 0.0501(7) Uani 1 1 d . . .
O4 O 0.0938(3) 0.0177(2) 0.09778(15) 0.0544(7) Uani 1 1 d . . .
H4 H 0.0167 -0.0201 0.1078 0.082 Uiso 1 1 calc R . .

loop_
_atom_site_aniso_label
_atom_site_aniso_U_11
_atom_site_aniso_U_22
_atom_site_aniso_U_33
_atom_site_aniso_U_23
_atom_site_aniso_U_13
_atom_site_aniso_U_12
C1 0.0316(18) 0.0322(15) 0.0339(18) 0.0039(14) -0.0020(15) 0.0004(14)
C2 0.046(2) 0.0378(16) 0.042(2) -0.0089(16) -0.0127(17) 0.0007(15)
C3 0.0378(19) 0.0397(16) 0.0358(18) -0.0077(15) -0.0046(16) 0.0040(15)
C4 0.073(3) 0.0424(18) 0.062(2) -0.0116(18) -0.013(2) 0.0116(19)
C5 0.053(2) 0.057(2) 0.072(3) -0.006(2) -0.008(2) -0.0116(19)
C6 0.064(3) 0.055(2) 0.054(2) -0.0052(19) -0.025(2) 0.0080(19)
C7 0.054(2) 0.070(2) 0.049(2) 0.002(2) 0.010(2) 0.012(2)
C8 0.0335(16) 0.0317(14) 0.0314(17) -0.0001(13) -0.0016(16) -0.0029(13)
C9 0.0346(17) 0.0356(16) 0.0367(18) 0.0018(15) -0.0026(16) -0.0023(14)
C10 0.0369(19) 0.0309(15) 0.0403(19) 0.0000(14) 0.0022(15) 0.0017(14)
C11 0.042(2) 0.0451(18) 0.0304(18) -0.0038(17) -0.0036(15) -0.0039(15)
C12 0.0398(19) 0.0473(18) 0.0334(19) 0.0006(16) -0.0073(17) 0.0043(16)
C13 0.044(2) 0.0354(17) 0.041(2) -0.0002(16) 0.0007(17) 0.0029(15)
C14 0.083(3) 0.049(2) 0.069(3) -0.0072(19) -0.025(3) 0.024(2)
N1 0.0469(17) 0.0322(13) 0.0406(16) -0.0014(13) -0.0042(15) -0.0050(13)
N2 0.0395(15) 0.0332(13) 0.0360(15) -0.0017(12) -0.0048(13) -0.0017(12)
O1 0.093(2) 0.0381(12) 0.0533(15) 0.0148(12) -0.0127(16) -0.0072(13)
O2 0.0746(18) 0.0344(12) 0.0443(14) 0.0086(10) -0.0098(13) -0.0052(12)
O3 0.0600(16) 0.0376(11) 0.0526(15) -0.0097(11) -0.0117(13) 0.0096(11)
O4 0.0526(16) 0.0617(15) 0.0487(15) -0.0141(13) -0.0159(13) -0.0017(13)

loop_
_atom_type_symbol
_atom_type_description
_atom_type_scat_dispersion_real
_atom_type_scat_dispersion_imag
_atom_type_scat_source
C C 0.0033 0.0016 'International Tables Vol C Tables 4.2.6.8 and 6.1.1.4'
H H 0.0000 0.0000 'International Tables Vol C Tables 4.2.6.8 and 6.1.1.4'
N N 0.0061 0.0033 'International Tables Vol C Tables 4.2.6.8 and 6.1.1.4'
O O 0.0106 0.0060 'International Tables Vol C Tables 4.2.6.8 and 6.1.1.4'

loop_
_geom_angle_atom_site_label_1
_geom_angle_atom_site_label_2
_geom_angle_atom_site_label_3
_geom_angle
_geom_angle_site_symmetry_1
_geom_angle_site_symmetry_3
N1 C1 N2 108.7(3) . .
N1 C1 C8 125.3(3) . .
N2 C1 C8 126.0(3) . .
N1 C2 C5 105.9(3) . .
N1 C2 C4 108.9(3) . .
C5 C2 C4 111.2(3) . .
N1 C2 C3 101.2(2) . .
C5 C2 C3 114.7(3) . .
C4 C2 C3 114.0(3) . .
C6 C3 N2 109.8(2) . .
C6 C3 C7 109.9(3) . .
N2 C3 C7 104.9(3) . .
C6 C3 C2 115.8(3) . .
N2 C3 C2 100.5(2) . .
C7 C3 C2 114.8(3) . .
C2 C4 H4A 109.5 . .
C2 C4 H4B 109.5 . .
H4A C4 H4B 109.5 . .
C2 C4 H4C 109.5 . .
H4A C4 H4C 109.5 . .
H4B C4 H4C 109.5 . .
C2 C5 H5A 109.5 . .
C2 C5 H5B 109.5 . .
H5A C5 H5B 109.5 . .
C2 C5 H5C 109.5 . .
H5A C5 H5C 109.5 . .
H5B C5 H5C 109.5 . .
C3 C6 H6A 109.5 . .
C3 C6 H6B 109.5 . .
H6A C6 H6B 109.5 . .
C3 C6 H6C 109.5 . .
H6A C6 H6C 109.5 . .
H6B C6 H6C 109.5 . .
C3 C7 H7A 109.5 . .
C3 C7 H7B 109.5 . .
H7A C7 H7B 109.5 . .
C3 C7 H7C 109.5 . .
H7A C7 H7C 109.5 . .
H7B C7 H7C 109.5 . .
C13 C8 C9 119.8(3) . .
C13 C8 C1 119.5(3) . .
C9 C8 C1 120.6(3) . .
C10 C9 C8 120.1(3) . .
C10 C9 H9 120.0 . .
C8 C9 H9 120.0 . .
O3 C10 C9 125.3(3) . .
O3 C10 C11 115.0(3) . .
C9 C10 C11 119.7(3) . .
O4 C11 C12 119.1(3) . .
O4 C11 C10 121.1(3) . .
C12 C11 C10 119.8(3) . .
C11 C12 C13 120.7(3) . .
C11 C12 H12 119.6 . .
C13 C12 H12 119.6 . .
C12 C13 C8 119.9(3) . .
C12 C13 H13 120.1 . .
C8 C13 H13 120.1 . .
O3 C14 H14A 109.5 . .
O3 C14 H14B 109.5 . .
H14A C14 H14B 109.5 . .
O3 C14 H14C 109.5 . .
H14A C14 H14C 109.5 . .
H14B C14 H14C 109.5 . .
O1 N1 C1 125.7(3) . .
O1 N1 C2 121.3(2) . .
C1 N1 C2 112.4(3) . .
O2 N2 C1 125.8(2) . .
O2 N2 C3 121.0(2) . .
C1 N2 C3 112.4(2) . .
C10 O3 C14 117.8(3) . .
C11 O4 H4 109.5 . .

loop_
_geom_bond_atom_site_label_1
_geom_bond_atom_site_label_2
_geom_bond_distance
_geom_bond_site_symmetry_2
C1 N1 1.342(4) .
C1 N2 1.345(4) .
C1 C8 1.466(4) .
C2 N1 1.506(4) .
C2 C5 1.527(5) .
C2 C4 1.529(4) .
C2 C3 1.554(4) .
C3 C6 1.509(4) .
C3 N2 1.509(4) .
C3 C7 1.533(5) .
C4 H4A 0.9600 .
C4 H4B 0.9600 .
C4 H4C 0.9600 .
C5 H5A 0.9600 .
C5 H5B 0.9600 .
C5 H5C 0.9600 .
C6 H6A 0.9600 .
C6 H6B 0.9600 .
C6 H6C 0.9600 .
C7 H7A 0.9600 .
C7 H7B 0.9600 .
C7 H7C 0.9600 .
C8 C13 1.385(4) .
C8 C9 1.398(4) .
C9 C10 1.382(4) .
C9 H9 0.9300 .
C10 O3 1.367(3) .
C10 C11 1.400(4) .
C11 O4 1.368(4) .
C11 C12 1.375(5) .
C12 C13 1.383(4) .
C12 H12 0.9300 .
C13 H13 0.9300 .
C14 O3 1.429(4) .
C14 H14A 0.9600 .
C14 H14B 0.9600 .
C14 H14C 0.9600 .
N1 O1 1.281(3) .
N2 O2 1.292(3) .
O4 H4 0.8200 .

loop_
_geom_torsion_atom_site_label_1
_geom_torsion_atom_site_label_2
_geom_torsion_atom_site_label_3
_geom_torsion_atom_site_label_4
_geom_torsion
_geom_torsion_site_symmetry_1
_geom_torsion_site_symmetry_2
_geom_torsion_site_symmetry_3
_geom_torsion_site_symmetry_4
N1 C2 C3 C6 138.6(3) . . . .
C5 C2 C3 C6 25.1(4) . . . .
C4 C2 C3 C6 -104.8(3) . . . .
N1 C2 C3 N2 20.4(3) . . . .
C5 C2 C3 N2 -93.1(3) . . . .
C4 C2 C3 N2 137.0(3) . . . .
N1 C2 C3 C7 -91.6(3) . . . .
C5 C2 C3 C7 155.0(3) . . . .
C4 C2 C3 C7 25.1(4) . . . .
N1 C1 C8 C13 -39.2(5) . . . .
N2 C1 C8 C13 137.8(3) . . . .
N1 C1 C8 C9 144.3(3) . . . .
N2 C1 C8 C9 -38.7(5) . . . .
C13 C8 C9 C10 2.5(4) . . . .
C1 C8 C9 C10 179.0(3) . . . .
C8 C9 C10 O3 -179.9(3) . . . .
C8 C9 C10 C11 -1.7(5) . . . .
O3 C10 C11 O4 -2.6(4) . . . .
C9 C10 C11 O4 179.0(3) . . . .
O3 C10 C11 C12 177.5(3) . . . .
C9 C10 C11 C12 -0.8(5) . . . .
O4 C11 C12 C13 -177.3(3) . . . .
C10 C11 C12 C13 2.6(5) . . . .
C11 C12 C13 C8 -1.7(5) . . . .
C9 C8 C13 C12 -0.8(4) . . . .
C1 C8 C13 C12 -177.4(3) . . . .
N2 C1 N1 O1 177.2(3) . . . .
C8 C1 N1 O1 -5.4(5) . . . .
N2 C1 N1 C2 6.6(4) . . . .
C8 C1 N1 C2 -176.0(3) . . . .
C5 C2 N1 O1 -69.2(4) . . . .
C4 C2 N1 O1 50.5(4) . . . .
C3 C2 N1 O1 170.9(3) . . . .
C5 C2 N1 C1 102.0(3) . . . .
C4 C2 N1 C1 -138.3(3) . . . .
C3 C2 N1 C1 -18.0(3) . . . .
N1 C1 N2 O2 178.8(3) . . . .
C8 C1 N2 O2 1.4(5) . . . .
N1 C1 N2 C3 8.8(4) . . . .
C8 C1 N2 C3 -168.6(3) . . . .
C6 C3 N2 O2 47.8(4) . . . .
C7 C3 N2 O2 -70.3(4) . . . .
C2 C3 N2 O2 170.2(3) . . . .
C6 C3 N2 C1 -141.7(3) . . . .
C7 C3 N2 C1 100.2(3) . . . .
C2 C3 N2 C1 -19.2(3) . . . .
C9 C10 O3 C14 -2.5(5) . . . .
C11 C10 O3 C14 179.2(3) . . . .
